data_4106247
loop_
_publ_author_name
'Andy M. Chapman'
'Mairi F. Haddow'
'Duncan F. Wass'

_publ_section_title
;
 Frustrated Lewis Pairs beyond the Main Group: Cationic
 Zirconocene-Phosphinoaryloxide Complexes and Their Application in
 Catalytic Dehydrogenation of Amine Boranes
;
_journal_name_full 'Journal of the American Chemical Society'
_journal_page_first 8826
_journal_page_last 8829
_journal_paper_doi 10.1021/ja201989c
_journal_volume 133
_journal_year 2011
_chemical_formula_sum 'C61 H64 B2 F20 N O P Zr'
_chemical_formula_weight 1350.94
_chemical_name_systematic
; 
 ? 
;
_space_group_IT_number 2
_symmetry_cell_setting triclinic
_symmetry_space_group_name_Hall '-P 1'
_symmetry_space_group_name_H-M 'P -1'
_atom_sites_solution_hydrogens geom
_atom_sites_solution_primary direct
_atom_sites_solution_secondary difmap
_audit_creation_method SHELXL-97
_cell_angle_alpha 102.193(5)
_cell_angle_beta 98.131(5)
_cell_angle_gamma 93.585(5)
_cell_formula_units_Z 2
_cell_length_a 10.7432(18)
_cell_length_b 15.051(3)
_cell_length_c 18.839(3)
_cell_measurement_reflns_used 9471
_cell_measurement_temperature 296(2)
_cell_measurement_theta_max 66.28
_cell_measurement_theta_min 3.43
_cell_volume 2934.1(9)
_computing_cell_refinement 'Bruker APEX II'
_computing_data_collection 'Bruker APEX II'
_computing_data_reduction 'Bruker SAINT'
_computing_molecular_graphics 'Bruker SHELXTL'
_computing_publication_material 'Bruker SHELXTL'
_computing_structure_refinement 'SHELXL-97 (Sheldrick, 2008)'
_computing_structure_solution 'SHELXS-97 (Sheldrick, 2008)'
_diffrn_ambient_temperature 296(2)
_diffrn_measured_fraction_theta_full 0.912
_diffrn_measured_fraction_theta_max 0.912
_diffrn_measurement_device_type 'Bruker Microstar kappa CCD area detector'
_diffrn_measurement_method 'phi and omega scans'
_diffrn_radiation_monochromator graphite
_diffrn_radiation_source 'fine-focus sealed tube'
_diffrn_radiation_type CuK\a
_diffrn_radiation_wavelength 1.54178
_diffrn_reflns_av_R_equivalents 0.0441
_diffrn_reflns_av_sigmaI/netI 0.0366
_diffrn_reflns_limit_h_max 12
_diffrn_reflns_limit_h_min -12
_diffrn_reflns_limit_k_max 17
_diffrn_reflns_limit_k_min -17
_diffrn_reflns_limit_l_max 16
_diffrn_reflns_limit_l_min -22
_diffrn_reflns_number 33721
_diffrn_reflns_theta_full 66.51
_diffrn_reflns_theta_max 66.51
_diffrn_reflns_theta_min 3.02
_exptl_absorpt_coefficient_mu 2.742
_exptl_absorpt_correction_T_max 0.2188
_exptl_absorpt_correction_T_min 0.0867
_exptl_absorpt_correction_type multi-scan
_exptl_absorpt_process_details 'SADABS V2008/1'
_exptl_crystal_colour Yellow
_exptl_crystal_density_diffrn 1.529
_exptl_crystal_description Plates
_exptl_crystal_F_000 1380
_exptl_crystal_size_max 0.15
_exptl_crystal_size_mid 0.14
_exptl_crystal_size_min 0.09
_refine_diff_density_max 0.539
_refine_diff_density_min -0.379
_refine_diff_density_rms 0.070
_refine_ls_extinction_method none
_refine_ls_goodness_of_fit_ref 1.093
_refine_ls_hydrogen_treatment mixed
_refine_ls_matrix_type full
_refine_ls_number_parameters 815
_refine_ls_number_reflns 9448
_refine_ls_number_restraints 0
_refine_ls_restrained_S_all 1.093
_refine_ls_R_factor_all 0.0331
_refine_ls_R_factor_gt 0.0323
_refine_ls_shift/su_max 0.019
_refine_ls_shift/su_mean 0.000
_refine_ls_structure_factor_coef Fsqd
_refine_ls_weighting_details 'calc w=1/[\s^2^(Fo^2^)+(0.0489P)^2^+1.7460P] where P=(Fo^2^+2Fc^2^)/3'
_refine_ls_weighting_scheme calc
_refine_ls_wR_factor_gt 0.0909
_refine_ls_wR_factor_ref 0.0951
_reflns_number_gt 9304
_reflns_number_total 9448
_reflns_threshold_expression >2sigma(I)
_cod_data_source_file ja201989c_si_004.cif
_cod_data_source_block amc233menbh3_0m
_cod_original_cell_volume 2934.0(8)
_cod_original_sg_symbol_H-M 'P -1 '
_cod_database_code 4106247

loop_
_symmetry_equiv_pos_as_xyz
'x, y, z'
'-x, -y, -z'

loop_
_atom_site_label
_atom_site_type_symbol
_atom_site_fract_x
_atom_site_fract_y
_atom_site_fract_z
_atom_site_U_iso_or_equiv
_atom_site_adp_type
_atom_site_occupancy
_atom_site_symmetry_multiplicity
_atom_site_calc_flag
_atom_site_refinement_flags
Zr1 Zr 0.797833(16) 0.755932(11) 0.665424(9) 0.02465(8) Uani 1 1 d .
P1 P 1.12284(5) 0.75930(4) 0.85604(3) 0.02918(14) Uani 1 1 d .
O1 O 0.91506(14) 0.69202(10) 0.72392(8) 0.0295(3) Uani 1 1 d .
N1 N 0.9849(2) 1.00662(14) 0.76083(12) 0.0425(5) Uani 1 1 d .
B2 B 0.9286(3) 0.92421(19) 0.69394(16) 0.0364(6) Uani 1 1 d .
C1 C 0.9282(2) 0.76095(16) 0.55976(12) 0.0303(5) Uani 1 1 d .
C2 C 0.8052(2) 0.78559(16) 0.53569(12) 0.0310(5) Uani 1 1 d .
C3 C 0.7195(2) 0.70832(16) 0.52612(12) 0.0306(5) Uani 1 1 d .
C4 C 0.7867(2) 0.63647(15) 0.54748(12) 0.0298(5) Uani 1 1 d .
C5 C 0.9153(2) 0.66950(16) 0.56665(12) 0.0297(5) Uani 1 1 d .
C6 C 1.0534(2) 0.81158(18) 0.56094(14) 0.0400(6) Uani 1 1 d .
H6A H 1.1057 0.8155 0.6074 0.060 Uiso 1 1 calc R
H6B H 1.0408 0.8720 0.5540 0.060 Uiso 1 1 calc R
H6C H 1.0938 0.7797 0.5221 0.060 Uiso 1 1 calc R
C7 C 0.7751(3) 0.87212(18) 0.51073(14) 0.0402(6) Uani 1 1 d .
H7A H 0.7592 0.8596 0.4580 0.060 Uiso 1 1 calc R
H7B H 0.8453 0.9178 0.5287 0.060 Uiso 1 1 calc R
H7C H 0.7015 0.8939 0.5296 0.060 Uiso 1 1 calc R
C8 C 0.5925(2) 0.69502(19) 0.47844(13) 0.0404(6) Uani 1 1 d .
H8A H 0.5586 0.7529 0.4809 0.061 Uiso 1 1 calc R
H8B H 0.5365 0.6547 0.4954 0.061 Uiso 1 1 calc R
H8C H 0.6011 0.6689 0.4285 0.061 Uiso 1 1 calc R
C9 C 0.7364(3) 0.53760(17) 0.53218(14) 0.0405(6) Uani 1 1 d .
H9A H 0.7783 0.5093 0.5688 0.061 Uiso 1 1 calc R
H9B H 0.7516 0.5071 0.4845 0.061 Uiso 1 1 calc R
H9C H 0.6472 0.5333 0.5334 0.061 Uiso 1 1 calc R
C10 C 1.0243(2) 0.61555(17) 0.58236(13) 0.0354(5) Uani 1 1 d .
H10A H 0.9932 0.5568 0.5883 0.053 Uiso 1 1 calc R
H10B H 1.0781 0.6474 0.6267 0.053 Uiso 1 1 calc R
H10C H 1.0714 0.6078 0.5422 0.053 Uiso 1 1 calc R
C11 C 0.5791(2) 0.69182(16) 0.67544(13) 0.0298(5) Uani 1 1 d .
C12 C 0.5658(2) 0.78389(16) 0.66725(13) 0.0304(5) Uani 1 1 d .
C13 C 0.6303(2) 0.84346(16) 0.73182(13) 0.0311(5) Uani 1 1 d .
C14 C 0.6872(2) 0.78995(15) 0.77935(12) 0.0290(5) Uani 1 1 d .
C15 C 0.6532(2) 0.69676(15) 0.74479(12) 0.0285(5) Uani 1 1 d .
C16 C 0.5004(2) 0.60846(18) 0.63024(14) 0.0393(6) Uani 1 1 d .
H16A H 0.5410 0.5552 0.6371 0.059 Uiso 1 1 calc R
H16B H 0.4908 0.6109 0.5793 0.059 Uiso 1 1 calc R
H16C H 0.4188 0.6057 0.6453 0.059 Uiso 1 1 calc R
C17 C 0.4735(2) 0.81478(19) 0.61140(14) 0.0386(6) Uani 1 1 d .
H17A H 0.4177 0.8533 0.6363 0.058 Uiso 1 1 calc R
H17B H 0.4250 0.7624 0.5789 0.058 Uiso 1 1 calc R
H17C H 0.5189 0.8483 0.5835 0.058 Uiso 1 1 calc R
C18 C 0.6181(3) 0.94398(17) 0.75060(15) 0.0406(6) Uani 1 1 d .
H18A H 0.6358 0.9702 0.7104 0.061 Uiso 1 1 calc R
H18B H 0.6771 0.9720 0.7940 0.061 Uiso 1 1 calc R
H18C H 0.5338 0.9541 0.7594 0.061 Uiso 1 1 calc R
C19 C 0.7542(2) 0.82228(17) 0.85704(13) 0.0360(5) Uani 1 1 d .
H19A H 0.7206 0.7863 0.8876 0.054 Uiso 1 1 calc R
H19B H 0.7420 0.8853 0.8747 0.054 Uiso 1 1 calc R
H19C H 0.8428 0.8159 0.8585 0.054 Uiso 1 1 calc R
C20 C 0.6765(2) 0.61962(16) 0.78270(13) 0.0330(5) Uani 1 1 d .
H20A H 0.7593 0.6307 0.8117 0.050 Uiso 1 1 calc R
H20B H 0.6708 0.5634 0.7466 0.050 Uiso 1 1 calc R
H20C H 0.6144 0.6155 0.8141 0.050 Uiso 1 1 calc R
C21 C 0.9668(2) 0.62321(15) 0.75093(12) 0.0278(5) Uani 1 1 d .
C22 C 0.9162(2) 0.53352(16) 0.71990(12) 0.0311(5) Uani 1 1 d .
H22 H 0.8497 0.5222 0.6808 0.037 Uiso 1 1 calc R
C23 C 0.9632(2) 0.46107(16) 0.74612(13) 0.0322(5) Uani 1 1 d .
H23 H 0.9263 0.4019 0.7258 0.039 Uiso 1 1 calc R
C24 C 1.0649(2) 0.47646(16) 0.80262(13) 0.0337(5) Uani 1 1 d .
H24 H 1.0982 0.4280 0.8198 0.040 Uiso 1 1 calc R
C25 C 1.1159(2) 0.56491(16) 0.83298(13) 0.0321(5) Uani 1 1 d .
H25 H 1.1848 0.5750 0.8706 0.039 Uiso 1 1 calc R
C26 C 1.0680(2) 0.64046(15) 0.80947(12) 0.0281(5) Uani 1 1 d .
C27 C 1.1316(2) 0.76085(17) 0.95756(13) 0.0332(5) Uani 1 1 d .
C28 C 1.0142(2) 0.70450(18) 0.96765(14) 0.0386(6) Uani 1 1 d .
H28A H 1.0063 0.7162 1.0188 0.058 Uiso 1 1 calc R
H28B H 1.0222 0.6407 0.9502 0.058 Uiso 1 1 calc R
H28C H 0.9405 0.7213 0.9402 0.058 Uiso 1 1 calc R
C29 C 1.1225(3) 0.86156(18) 0.99423(14) 0.0413(6) Uani 1 1 d .
H29A H 1.0439 0.8805 0.9743 0.062 Uiso 1 1 calc R
H29B H 1.1913 0.8990 0.9848 0.062 Uiso 1 1 calc R
H29C H 1.1268 0.8678 1.0463 0.062 Uiso 1 1 calc R
C30 C 1.2481(2) 0.72828(18) 0.99777(13) 0.0373(5) Uani 1 1 d .
H30A H 1.2397 0.7335 1.0485 0.056 Uiso 1 1 calc R
H30B H 1.3223 0.7653 0.9945 0.056 Uiso 1 1 calc R
H30C H 1.2554 0.6657 0.9754 0.056 Uiso 1 1 calc R
C31 C 1.2866(2) 0.77283(16) 0.83229(13) 0.0337(5) Uani 1 1 d .
C32 C 1.2638(2) 0.77087(19) 0.74962(14) 0.0412(6) Uani 1 1 d .
H32A H 1.3422 0.7872 0.7345 0.062 Uiso 1 1 calc R
H32B H 1.2044 0.8136 0.7400 0.062 Uiso 1 1 calc R
H32C H 1.2307 0.7106 0.7227 0.062 Uiso 1 1 calc R
C33 C 1.3770(2) 0.70082(18) 0.84446(15) 0.0421(6) Uani 1 1 d .
H33A H 1.4549 0.7149 0.8279 0.063 Uiso 1 1 calc R
H33B H 1.3394 0.6417 0.8172 0.063 Uiso 1 1 calc R
H33C H 1.3935 0.7007 0.8959 0.063 Uiso 1 1 calc R
C34 C 1.3493(2) 0.86749(18) 0.87376(15) 0.0410(6) Uani 1 1 d .
H34A H 1.3702 0.8681 0.9251 0.061 Uiso 1 1 calc R
H34B H 1.2920 0.9127 0.8674 0.061 Uiso 1 1 calc R
H34C H 1.4248 0.8809 0.8547 0.061 Uiso 1 1 calc R
C35 C 1.1231(3) 1.0209(2) 0.75773(18) 0.0562(8) Uani 1 1 d .
H35A H 1.1614 1.0712 0.7967 0.084 Uiso 1 1 calc R
H35B H 1.1343 1.0340 0.7112 0.084 Uiso 1 1 calc R
H35C H 1.1623 0.9667 0.7633 0.084 Uiso 1 1 calc R
C36 C 0.9719(3) 0.98885(19) 0.83404(15) 0.0478(7) Uani 1 1 d .
H36A H 1.0045 0.9319 0.8382 0.072 Uiso 1 1 calc R
H36B H 0.8843 0.9858 0.8395 0.072 Uiso 1 1 calc R
H36C H 1.0184 1.0373 0.8718 0.072 Uiso 1 1 calc R
C37 C 0.9261(3) 1.09189(18) 0.75193(18) 0.0587(8) Uani 1 1 d .
H37A H 0.8374 1.0838 0.7539 0.088 Uiso 1 1 calc R
H37B H 0.9379 1.1046 0.7054 0.088 Uiso 1 1 calc R
H37C H 0.9652 1.1420 0.7908 0.088 Uiso 1 1 calc R
C38 C 0.4544(2) 0.75492(15) 0.29444(12) 0.0279(5) Uani 1 1 d .
H38A H 0.828(2) 0.9079(16) 0.6937(13) 0.025(6) Uiso 1 1 d .
H38B H 0.971(2) 0.8634(19) 0.7050(14) 0.040(7) Uiso 1 1 d .
H38C H 0.947(3) 0.9453(18) 0.6425(15) 0.042(7) Uiso 1 1 d .
F1 F 0.54514(13) 0.90612(9) 0.30287(7) 0.0361(3) Uani 1 1 d .
F2 F 0.43548(16) 0.97742(9) 0.41557(8) 0.0460(4) Uani 1 1 d .
F3 F 0.28191(14) 0.87134(10) 0.47362(8) 0.0448(4) Uani 1 1 d .
F4 F 0.24875(14) 0.68688(10) 0.41708(8) 0.0433(3) Uani 1 1 d .
F5 F 0.36177(13) 0.61263(9) 0.30664(7) 0.0354(3) Uani 1 1 d .
F6 F 0.61592(12) 0.54737(9) 0.13080(7) 0.0374(3) Uani 1 1 d .
F7 F 0.47751(14) 0.41446(9) 0.03094(8) 0.0424(3) Uani 1 1 d .
F8 F 0.22260(15) 0.41476(10) 0.00247(8) 0.0483(4) Uani 1 1 d .
F9 F 0.10882(13) 0.55116(11) 0.08117(8) 0.0452(4) Uani 1 1 d .
F10 F 0.24224(12) 0.67991(9) 0.18630(7) 0.0366(3) Uani 1 1 d .
F11 F 0.57351(12) 0.52004(9) 0.26340(8) 0.0353(3) Uani 1 1 d .
F12 F 0.77356(13) 0.48299(9) 0.34675(8) 0.0391(3) Uani 1 1 d .
F13 F 0.96704(12) 0.61380(9) 0.40957(7) 0.0348(3) Uani 1 1 d .
F14 F 0.95603(13) 0.78393(9) 0.38144(8) 0.0423(3) Uani 1 1 d .
F15 F 0.75706(14) 0.82328(9) 0.29793(8) 0.0422(3) Uani 1 1 d .
F16 F 0.76066(13) 0.71300(9) 0.15406(8) 0.0376(3) Uani 1 1 d .
F17 F 0.79995(14) 0.80942(10) 0.05599(8) 0.0424(3) Uani 1 1 d .
F18 F 0.63085(14) 0.92486(9) 0.01635(7) 0.0404(3) Uani 1 1 d .
F19 F 0.41852(13) 0.94150(9) 0.08002(7) 0.0376(3) Uani 1 1 d .
F20 F 0.37195(12) 0.84201(9) 0.17546(7) 0.0333(3) Uani 1 1 d .
C39 C 0.4712(2) 0.84733(16) 0.32748(13) 0.0310(5) Uani 1 1 d .
C40 C 0.4146(2) 0.88679(16) 0.38667(13) 0.0347(5) Uani 1 1 d .
C41 C 0.3374(2) 0.83377(17) 0.41631(13) 0.0350(5) Uani 1 1 d .
C42 C 0.3195(2) 0.74153(17) 0.38725(13) 0.0332(5) Uani 1 1 d .
C43 C 0.3794(2) 0.70470(15) 0.32901(13) 0.0297(5) Uani 1 1 d .
C44 C 0.4378(2) 0.61959(15) 0.16759(12) 0.0294(5) Uani 1 1 d .
C45 C 0.4897(2) 0.54983(16) 0.12327(13) 0.0316(5) Uani 1 1 d .
C46 C 0.4196(2) 0.48087(16) 0.06998(13) 0.0347(5) Uani 1 1 d .
C47 C 0.2912(2) 0.48030(17) 0.05559(13) 0.0366(6) Uani 1 1 d .
C48 C 0.2344(2) 0.54869(17) 0.09585(13) 0.0357(5) Uani 1 1 d .
C49 C 0.3074(2) 0.61523(16) 0.15010(12) 0.0313(5) Uani 1 1 d .
C50 C 0.6535(2) 0.67402(15) 0.27372(12) 0.0278(5) Uani 1 1 d .
C51 C 0.6651(2) 0.58905(15) 0.29080(12) 0.0282(5) Uani 1 1 d .
C52 C 0.7678(2) 0.56798(15) 0.33519(13) 0.0302(5) Uani 1 1 d .
C53 C 0.8661(2) 0.63316(16) 0.36683(12) 0.0299(5) Uani 1 1 d .
C54 C 0.8601(2) 0.71889(16) 0.35248(13) 0.0321(5) Uani 1 1 d .
C55 C 0.7558(2) 0.73677(15) 0.30769(13) 0.0313(5) Uani 1 1 d .
C56 C 0.5635(2) 0.77185(15) 0.17165(12) 0.0277(5) Uani 1 1 d .
C57 C 0.6695(2) 0.76677(15) 0.13709(13) 0.0306(5) Uani 1 1 d .
C58 C 0.6931(2) 0.81654(16) 0.08572(13) 0.0329(5) Uani 1 1 d .
C59 C 0.6093(2) 0.87568(15) 0.06599(12) 0.0322(5) Uani 1 1 d .
C60 C 0.5026(2) 0.88397(15) 0.09854(12) 0.0308(5) Uani 1 1 d .
C61 C 0.4819(2) 0.83200(15) 0.14873(12) 0.0285(5) Uani 1 1 d .
B1 B 0.5275(2) 0.70455(17) 0.22662(14) 0.0278(5) Uani 1 1 d .

loop_
_atom_site_aniso_label
_atom_site_aniso_U_11
_atom_site_aniso_U_22
_atom_site_aniso_U_33
_atom_site_aniso_U_23
_atom_site_aniso_U_13
_atom_site_aniso_U_12
Zr1 0.02524(12) 0.02397(11) 0.02492(12) 0.00402(8) 0.00590(8) 0.00425(8)
P1 0.0270(3) 0.0318(3) 0.0275(3) 0.0032(2) 0.0048(2) 0.0040(2)
O1 0.0291(8) 0.0301(8) 0.0294(8) 0.0065(7) 0.0045(6) 0.0047(6)
N1 0.0537(13) 0.0296(10) 0.0423(12) 0.0043(9) 0.0096(10) -0.0033(10)
B2 0.0410(16) 0.0304(14) 0.0375(15) 0.0069(12) 0.0079(12) 0.0006(12)
C1 0.0310(12) 0.0336(12) 0.0258(11) 0.0025(10) 0.0083(9) 0.0051(10)
C2 0.0355(12) 0.0339(12) 0.0256(11) 0.0064(10) 0.0095(9) 0.0099(10)
C3 0.0303(12) 0.0396(13) 0.0219(11) 0.0040(10) 0.0060(9) 0.0096(10)
C4 0.0328(12) 0.0315(12) 0.0238(11) 0.0011(9) 0.0063(9) 0.0061(10)
C5 0.0315(12) 0.0344(12) 0.0233(11) 0.0030(9) 0.0071(9) 0.0097(10)
C6 0.0366(13) 0.0446(14) 0.0390(14) 0.0063(12) 0.0125(11) 0.0016(11)
C7 0.0496(15) 0.0396(14) 0.0365(13) 0.0126(11) 0.0123(11) 0.0156(12)
C8 0.0330(13) 0.0550(16) 0.0309(13) 0.0042(12) 0.0034(10) 0.0099(12)
C9 0.0442(15) 0.0336(13) 0.0388(14) -0.0019(11) 0.0057(11) 0.0021(11)
C10 0.0362(13) 0.0396(13) 0.0319(12) 0.0064(10) 0.0075(10) 0.0149(11)
C11 0.0261(11) 0.0328(12) 0.0328(12) 0.0087(10) 0.0100(9) 0.0039(9)
C12 0.0270(11) 0.0360(12) 0.0327(12) 0.0116(10) 0.0106(10) 0.0099(10)
C13 0.0326(12) 0.0310(12) 0.0330(12) 0.0082(10) 0.0123(10) 0.0091(10)
C14 0.0299(11) 0.0306(11) 0.0292(12) 0.0069(10) 0.0110(9) 0.0087(9)
C15 0.0261(11) 0.0304(11) 0.0326(12) 0.0099(10) 0.0110(9) 0.0060(9)
C16 0.0363(13) 0.0404(14) 0.0400(14) 0.0086(11) 0.0069(11) -0.0052(11)
C17 0.0346(13) 0.0510(15) 0.0355(13) 0.0157(12) 0.0099(10) 0.0146(11)
C18 0.0480(15) 0.0357(13) 0.0435(14) 0.0110(11) 0.0163(12) 0.0166(11)
C19 0.0416(14) 0.0365(13) 0.0315(12) 0.0068(10) 0.0102(10) 0.0075(11)
C20 0.0324(12) 0.0333(12) 0.0381(13) 0.0135(10) 0.0115(10) 0.0069(10)
C21 0.0250(11) 0.0327(12) 0.0275(11) 0.0066(9) 0.0083(9) 0.0074(9)
C22 0.0275(11) 0.0352(12) 0.0290(12) 0.0031(10) 0.0045(9) 0.0045(10)
C23 0.0329(12) 0.0293(11) 0.0347(13) 0.0031(10) 0.0120(10) 0.0048(10)
C24 0.0346(13) 0.0337(12) 0.0361(13) 0.0097(10) 0.0104(10) 0.0107(10)
C25 0.0294(12) 0.0379(13) 0.0286(12) 0.0056(10) 0.0036(9) 0.0079(10)
C26 0.0254(11) 0.0319(12) 0.0276(11) 0.0046(9) 0.0076(9) 0.0055(9)
C27 0.0322(12) 0.0385(13) 0.0280(12) 0.0034(10) 0.0065(10) 0.0063(10)
C28 0.0353(13) 0.0484(15) 0.0340(13) 0.0095(11) 0.0102(10) 0.0080(11)
C29 0.0469(15) 0.0441(14) 0.0300(13) -0.0003(11) 0.0067(11) 0.0109(12)
C30 0.0380(13) 0.0423(14) 0.0300(12) 0.0051(11) 0.0031(10) 0.0062(11)
C31 0.0284(12) 0.0367(13) 0.0348(13) 0.0042(10) 0.0073(10) 0.0015(10)
C32 0.0408(14) 0.0453(14) 0.0374(14) 0.0058(12) 0.0127(11) -0.0006(12)
C33 0.0311(13) 0.0456(14) 0.0510(16) 0.0078(12) 0.0145(11) 0.0067(11)
C34 0.0372(14) 0.0411(14) 0.0417(14) 0.0047(12) 0.0064(11) -0.0027(11)
C35 0.0591(19) 0.0462(16) 0.0556(18) 0.0028(14) 0.0070(14) -0.0205(14)
C36 0.0635(18) 0.0385(14) 0.0386(14) 0.0026(12) 0.0089(13) 0.0015(13)
C37 0.087(2) 0.0286(13) 0.0593(19) 0.0067(13) 0.0115(17) 0.0040(14)
C38 0.0276(11) 0.0302(11) 0.0273(11) 0.0087(9) 0.0033(9) 0.0080(9)
F1 0.0471(8) 0.0273(6) 0.0354(7) 0.0062(6) 0.0131(6) 0.0020(6)
F2 0.0689(10) 0.0302(7) 0.0410(8) 0.0036(6) 0.0193(7) 0.0112(7)
F3 0.0523(9) 0.0480(8) 0.0394(8) 0.0080(7) 0.0224(7) 0.0173(7)
F4 0.0430(8) 0.0468(8) 0.0442(8) 0.0120(7) 0.0196(7) 0.0014(7)
F5 0.0415(8) 0.0287(7) 0.0373(7) 0.0072(6) 0.0119(6) 0.0008(6)
F6 0.0342(7) 0.0375(7) 0.0387(7) 0.0017(6) 0.0097(6) 0.0051(6)
F7 0.0550(9) 0.0343(7) 0.0358(7) -0.0013(6) 0.0145(7) 0.0019(7)
F8 0.0525(9) 0.0468(9) 0.0370(8) -0.0019(7) 0.0036(7) -0.0148(7)
F9 0.0324(7) 0.0558(9) 0.0429(8) 0.0080(7) -0.0009(6) -0.0040(7)
F10 0.0311(7) 0.0372(7) 0.0402(8) 0.0064(6) 0.0032(6) 0.0071(6)
F11 0.0314(7) 0.0306(7) 0.0454(8) 0.0148(6) 0.0025(6) 0.0009(5)
F12 0.0349(7) 0.0341(7) 0.0525(8) 0.0197(6) 0.0040(6) 0.0076(6)
F13 0.0303(7) 0.0408(7) 0.0332(7) 0.0074(6) 0.0022(5) 0.0111(6)
F14 0.0379(8) 0.0363(8) 0.0457(8) 0.0046(6) -0.0070(6) -0.0027(6)
F15 0.0451(8) 0.0252(7) 0.0515(9) 0.0094(6) -0.0081(7) -0.0001(6)
F16 0.0365(7) 0.0385(7) 0.0444(8) 0.0153(6) 0.0149(6) 0.0130(6)
F17 0.0438(8) 0.0438(8) 0.0458(8) 0.0128(7) 0.0222(7) 0.0074(6)
F18 0.0552(9) 0.0369(7) 0.0332(7) 0.0138(6) 0.0122(6) 0.0024(6)
F19 0.0432(8) 0.0348(7) 0.0378(7) 0.0145(6) 0.0041(6) 0.0102(6)
F20 0.0317(7) 0.0363(7) 0.0356(7) 0.0125(6) 0.0081(6) 0.0095(6)
C39 0.0346(12) 0.0298(12) 0.0305(12) 0.0098(10) 0.0061(10) 0.0051(10)
C40 0.0439(14) 0.0285(12) 0.0322(12) 0.0053(10) 0.0063(10) 0.0112(10)
C41 0.0368(13) 0.0404(13) 0.0307(12) 0.0077(11) 0.0107(10) 0.0136(11)
C42 0.0296(12) 0.0402(13) 0.0332(12) 0.0127(11) 0.0084(10) 0.0062(10)
C43 0.0293(12) 0.0272(11) 0.0321(12) 0.0055(10) 0.0034(9) 0.0050(9)
C44 0.0331(12) 0.0287(11) 0.0284(11) 0.0101(10) 0.0058(9) 0.0025(9)
C45 0.0344(12) 0.0311(12) 0.0306(12) 0.0091(10) 0.0070(10) 0.0016(10)
C46 0.0455(14) 0.0297(12) 0.0292(12) 0.0053(10) 0.0103(11) 0.0010(10)
C47 0.0450(14) 0.0347(13) 0.0261(12) 0.0040(10) 0.0028(10) -0.0096(11)
C48 0.0319(12) 0.0411(14) 0.0344(13) 0.0130(11) 0.0026(10) -0.0043(10)
C49 0.0353(12) 0.0302(12) 0.0291(12) 0.0075(10) 0.0063(10) 0.0035(10)
C50 0.0291(11) 0.0284(11) 0.0271(11) 0.0055(9) 0.0084(9) 0.0058(9)
C51 0.0270(11) 0.0284(11) 0.0291(11) 0.0048(9) 0.0063(9) 0.0025(9)
C52 0.0323(12) 0.0282(11) 0.0338(12) 0.0096(10) 0.0107(10) 0.0082(10)
C53 0.0281(11) 0.0370(12) 0.0254(11) 0.0057(10) 0.0056(9) 0.0111(10)
C54 0.0306(12) 0.0313(12) 0.0321(12) 0.0026(10) 0.0044(10) 0.0017(10)
C55 0.0364(12) 0.0252(11) 0.0315(12) 0.0045(10) 0.0042(10) 0.0047(10)
C56 0.0305(11) 0.0247(11) 0.0257(11) 0.0023(9) 0.0027(9) 0.0016(9)
C57 0.0319(12) 0.0283(11) 0.0314(12) 0.0058(10) 0.0054(10) 0.0046(10)
C58 0.0353(12) 0.0313(12) 0.0319(12) 0.0033(10) 0.0106(10) 0.0010(10)
C59 0.0417(13) 0.0283(11) 0.0254(11) 0.0057(10) 0.0045(10) -0.0020(10)
C60 0.0365(12) 0.0256(11) 0.0285(12) 0.0050(9) 0.0007(10) 0.0045(10)
C61 0.0303(12) 0.0277(11) 0.0260(11) 0.0028(9) 0.0045(9) 0.0019(9)
B1 0.0282(13) 0.0254(12) 0.0303(13) 0.0054(11) 0.0060(10) 0.0046(10)

loop_
_atom_type_symbol
_atom_type_description
_atom_type_scat_dispersion_real
_atom_type_scat_dispersion_imag
_atom_type_scat_source
C C 0.0181 0.0091 'International Tables Vol C Tables 4.2.6.8 and 6.1.1.4'
H H 0.0000 0.0000 'International Tables Vol C Tables 4.2.6.8 and 6.1.1.4'
B B 0.0090 0.0039 'International Tables Vol C Tables 4.2.6.8 and 6.1.1.4'
N N 0.0311 0.0180 'International Tables Vol C Tables 4.2.6.8 and 6.1.1.4'
O O 0.0492 0.0322 'International Tables Vol C Tables 4.2.6.8 and 6.1.1.4'
F F 0.0727 0.0534 'International Tables Vol C Tables 4.2.6.8 and 6.1.1.4'
P P 0.2955 0.4335 'International Tables Vol C Tables 4.2.6.8 and 6.1.1.4'
Zr Zr -0.1862 2.2449 'International Tables Vol C Tables 4.2.6.8 and 6.1.1.4'

loop_
_geom_angle_atom_site_label_1
_geom_angle_atom_site_label_2
_geom_angle_atom_site_label_3
_geom_angle
O1 Zr1 H38B 78.1(7)
O1 Zr1 C4 94.05(7)
H38B Zr1 C4 120.0(7)
O1 Zr1 C11 104.92(7)
H38B Zr1 C11 151.7(7)
C4 Zr1 C11 88.13(7)
O1 Zr1 C15 78.44(7)
H38B Zr1 C15 127.1(6)
C4 Zr1 C15 108.36(7)
C11 Zr1 C15 32.37(7)
O1 Zr1 C12 132.06(7)
H38B Zr1 C12 126.9(7)
C4 Zr1 C12 102.35(8)
C11 Zr1 C12 32.87(7)
C15 Zr1 C12 53.67(7)
O1 Zr1 C5 78.35(7)
H38B Zr1 C5 89.2(7)
C4 Zr1 C5 32.08(7)
C11 Zr1 C5 119.05(8)
C15 Zr1 C5 130.58(7)
C12 Zr1 C5 133.02(7)
O1 Zr1 C14 85.68(7)
H38B Zr1 C14 99.5(7)
C4 Zr1 C14 139.69(7)
C11 Zr1 C14 53.54(8)
C15 Zr1 C14 32.14(7)
C12 Zr1 C14 53.31(7)
C5 Zr1 C14 159.89(7)
O1 Zr1 C3 126.38(7)
H38B Zr1 C3 117.2(6)
C4 Zr1 C3 32.61(7)
C11 Zr1 C3 84.16(7)
C15 Zr1 C3 114.92(8)
C12 Zr1 C3 81.83(7)
C5 Zr1 C3 52.89(7)
C14 Zr1 C3 134.09(7)
O1 Zr1 C2 129.03(7)
H38B Zr1 C2 86.3(7)
C4 Zr1 C2 53.44(7)
C11 Zr1 C2 110.93(8)
C15 Zr1 C2 143.30(8)
C12 Zr1 C2 95.86(7)
C5 Zr1 C2 52.97(7)
C14 Zr1 C2 145.08(7)
C3 Zr1 C2 31.53(8)
O1 Zr1 C1 97.92(7)
H38B Zr1 C1 69.2(6)
C4 Zr1 C1 52.95(7)
C11 Zr1 C1 136.17(7)
C15 Zr1 C1 160.99(8)
C12 Zr1 C1 127.87(7)
C5 Zr1 C1 31.64(7)
C14 Zr1 C1 166.87(8)
C3 Zr1 C1 52.41(7)
C2 Zr1 C1 32.04(7)
O1 Zr1 C13 117.23(7)
H38B Zr1 C13 99.9(7)
C4 Zr1 C13 134.04(8)
C11 Zr1 C13 53.22(7)
C15 Zr1 C13 52.95(7)
C12 Zr1 C13 31.69(8)
C5 Zr1 C13 163.17(8)
C14 Zr1 C13 32.00(7)
C3 Zr1 C13 110.29(7)
C2 Zr1 C13 113.11(7)
C1 Zr1 C13 140.67(7)
C26 P1 C31 102.58(10)
C26 P1 C27 104.39(10)
C31 P1 C27 110.29(11)
C21 O1 Zr1 160.06(14)
C36 N1 C37 109.7(2)
C36 N1 C35 107.7(2)
C37 N1 C35 108.5(2)
C36 N1 B2 114.0(2)
C37 N1 B2 110.4(2)
C35 N1 B2 106.3(2)
C5 C1 C2 108.0(2)
C5 C1 C6 122.9(2)
C2 C1 C6 127.6(2)
C5 C1 Zr1 72.89(12)
C2 C1 Zr1 73.42(12)
C6 C1 Zr1 130.22(16)
C3 C2 C1 107.5(2)
C3 C2 C7 124.9(2)
C1 C2 C7 126.6(2)
C3 C2 Zr1 73.65(12)
C1 C2 Zr1 74.55(12)
C7 C2 Zr1 126.29(15)
C2 C3 C4 108.5(2)
C2 C3 C8 123.5(2)
C4 C3 C8 125.0(2)
C2 C3 Zr1 74.81(13)
C4 C3 Zr1 72.04(12)
C8 C3 Zr1 134.77(15)
C5 C4 C3 107.3(2)
C5 C4 C9 125.1(2)
C3 C4 C9 125.6(2)
C5 C4 Zr1 75.50(12)
C3 C4 Zr1 75.35(13)
C9 C4 Zr1 127.70(15)
C4 C5 C1 108.5(2)
C4 C5 C10 127.0(2)
C1 C5 C10 124.1(2)
C4 C5 Zr1 72.42(12)
C1 C5 Zr1 75.47(12)
C10 C5 Zr1 124.19(15)
C15 C11 C12 107.6(2)
C15 C11 C16 124.7(2)
C12 C11 C16 125.6(2)
C15 C11 Zr1 74.44(12)
C12 C11 Zr1 74.59(12)
C16 C11 Zr1 129.80(16)
C13 C12 C11 107.7(2)
C13 C12 C17 123.1(2)
C11 C12 C17 127.4(2)
C13 C12 Zr1 75.92(13)
C11 C12 Zr1 72.54(12)
C17 C12 Zr1 129.50(15)
C12 C13 C14 108.4(2)
C12 C13 C18 123.7(2)
C14 C13 C18 127.0(2)
C12 C13 Zr1 72.39(12)
C14 C13 Zr1 72.78(12)
C18 C13 Zr1 129.25(16)
C15 C14 C13 107.7(2)
C15 C14 C19 123.7(2)
C13 C14 C19 127.9(2)
C15 C14 Zr1 72.98(12)
C13 C14 Zr1 75.22(12)
C19 C14 Zr1 124.70(15)
C11 C15 C14 108.49(19)
C11 C15 C20 127.2(2)
C14 C15 C20 123.6(2)
C11 C15 Zr1 73.20(12)
C14 C15 Zr1 74.88(12)
C20 C15 Zr1 125.45(14)
O1 C21 C22 118.7(2)
O1 C21 C26 121.8(2)
C22 C21 C26 119.5(2)
C23 C22 C21 121.2(2)
C22 C23 C24 120.1(2)
C25 C24 C23 118.8(2)
C24 C25 C26 122.7(2)
C21 C26 C25 117.6(2)
C21 C26 P1 118.99(17)
C25 C26 P1 123.23(18)
C30 C27 C28 108.2(2)
C30 C27 C29 108.4(2)
C28 C27 C29 108.0(2)
C30 C27 P1 118.83(16)
C28 C27 P1 108.29(16)
C29 C27 P1 104.65(16)
C33 C31 C34 109.2(2)
C33 C31 C32 107.6(2)
C34 C31 C32 108.6(2)
C33 C31 P1 118.66(17)
C34 C31 P1 108.30(16)
C32 C31 P1 104.04(16)
C43 C38 C39 113.0(2)
C43 C38 B1 121.60(19)
C39 C38 B1 125.10(19)
F1 C39 C40 114.8(2)
F1 C39 C38 121.16(19)
C40 C39 C38 124.0(2)
F2 C40 C41 119.6(2)
F2 C40 C39 120.4(2)
C41 C40 C39 120.0(2)
F3 C41 C40 120.5(2)
F3 C41 C42 120.7(2)
C40 C41 C42 118.8(2)
F4 C42 C41 120.3(2)
F4 C42 C43 120.3(2)
C41 C42 C43 119.4(2)
F5 C43 C42 115.2(2)
F5 C43 C38 120.03(19)
C42 C43 C38 124.8(2)
C49 C44 C45 112.8(2)
C49 C44 B1 124.9(2)
C45 C44 B1 121.8(2)
F6 C45 C46 115.8(2)
F6 C45 C44 120.1(2)
C46 C45 C44 124.1(2)
F7 C46 C47 119.7(2)
F7 C46 C45 120.2(2)
C47 C46 C45 120.1(2)
F8 C47 C46 120.4(2)
F8 C47 C48 120.9(2)
C46 C47 C48 118.7(2)
F9 C48 C47 119.7(2)
F9 C48 C49 120.7(2)
C47 C48 C49 119.6(2)
F10 C49 C48 114.9(2)
F10 C49 C44 120.5(2)
C48 C49 C44 124.6(2)
C55 C50 C51 112.5(2)
C55 C50 B1 121.42(19)
C51 C50 B1 125.8(2)
F11 C51 C52 115.09(19)
F11 C51 C50 120.6(2)
C52 C51 C50 124.3(2)
F12 C52 C53 119.3(2)
F12 C52 C51 120.5(2)
C53 C52 C51 120.2(2)
F13 C53 C52 121.1(2)
F13 C53 C54 120.6(2)
C52 C53 C54 118.3(2)
F14 C54 C53 119.9(2)
F14 C54 C55 120.7(2)
C53 C54 C55 119.4(2)
F15 C55 C54 115.2(2)
F15 C55 C50 119.5(2)
C54 C55 C50 125.2(2)
C57 C56 C61 112.8(2)
C57 C56 B1 124.1(2)
C61 C56 B1 122.66(19)
F16 C57 C58 115.1(2)
F16 C57 C56 120.82(19)
C58 C57 C56 124.1(2)
F17 C58 C59 119.3(2)
F17 C58 C57 120.4(2)
C59 C58 C57 120.2(2)
F18 C59 C58 121.1(2)
F18 C59 C60 120.5(2)
C58 C59 C60 118.4(2)
F19 C60 C59 119.6(2)
F19 C60 C61 120.9(2)
C59 C60 C61 119.4(2)
F20 C61 C60 115.1(2)
F20 C61 C56 119.90(19)
C60 C61 C56 125.0(2)
C50 B1 C44 114.98(18)
C50 B1 C56 113.07(18)
C44 B1 C56 101.46(17)
C50 B1 C38 101.06(17)
C44 B1 C38 112.96(18)
C56 B1 C38 113.90(18)

loop_
_geom_bond_atom_site_label_1
_geom_bond_atom_site_label_2
_geom_bond_distance
Zr1 O1 1.9830(15)
Zr1 H38B 2.32(3)
Zr1 C4 2.529(2)
Zr1 C11 2.531(2)
Zr1 C15 2.547(2)
Zr1 C12 2.558(2)
Zr1 C5 2.568(2)
Zr1 C14 2.572(2)
Zr1 C3 2.572(2)
Zr1 C2 2.587(2)
Zr1 C1 2.601(2)
Zr1 C13 2.603(2)
P1 C26 1.837(2)
P1 C31 1.886(2)
P1 C27 1.897(2)
O1 C21 1.362(3)
N1 C36 1.483(3)
N1 C37 1.496(4)
N1 C35 1.498(4)
N1 B2 1.588(4)
C1 C5 1.410(3)
C1 C2 1.432(3)
C1 C6 1.499(3)
C2 C3 1.402(3)
C2 C7 1.514(3)
C3 C4 1.433(3)
C3 C8 1.500(3)
C4 C5 1.409(3)
C4 C9 1.505(3)
C5 C10 1.496(3)
C11 C15 1.416(3)
C11 C12 1.440(3)
C11 C16 1.492(3)
C12 C13 1.410(4)
C12 C17 1.509(3)
C13 C14 1.427(3)
C13 C18 1.498(3)
C14 C15 1.417(3)
C14 C19 1.501(3)
C15 C20 1.502(3)
C21 C22 1.394(3)
C21 C26 1.404(3)
C22 C23 1.383(3)
C23 C24 1.384(3)
C24 C25 1.378(3)
C25 C26 1.405(3)
C27 C30 1.532(3)
C27 C28 1.532(3)
C27 C29 1.543(3)
C31 C33 1.531(4)
C31 C34 1.534(3)
C31 C32 1.536(3)
C38 C43 1.387(3)
C38 C39 1.388(3)
C38 B1 1.666(3)
F1 C39 1.348(3)
F2 C40 1.349(3)
F3 C41 1.344(3)
F4 C42 1.345(3)
F5 C43 1.353(3)
F6 C45 1.347(3)
F7 C46 1.351(3)
F8 C47 1.342(3)
F9 C48 1.343(3)
F10 C49 1.357(3)
F11 C51 1.347(3)
F12 C52 1.346(3)
F13 C53 1.342(3)
F14 C54 1.344(3)
F15 C55 1.352(3)
F16 C57 1.355(3)
F17 C58 1.347(3)
F18 C59 1.345(3)
F19 C60 1.351(3)
F20 C61 1.353(3)
C39 C40 1.387(3)
C40 C41 1.369(3)
C41 C42 1.371(3)
C42 C43 1.383(3)
C44 C49 1.387(3)
C44 C45 1.395(3)
C44 B1 1.656(3)
C45 C46 1.379(4)
C46 C47 1.367(4)
C47 C48 1.374(4)
C48 C49 1.380(4)
C50 C55 1.387(3)
C50 C51 1.392(3)
C50 B1 1.655(3)
C51 C52 1.383(3)
C52 C53 1.370(3)
C53 C54 1.377(3)
C54 C55 1.381(3)
C56 C57 1.388(3)
C56 C61 1.390(3)
C56 B1 1.660(3)
C57 C58 1.383(3)
C58 C59 1.374(3)
C59 C60 1.374(3)
C60 C61 1.381(3)
